data_7240701
loop_
_publ_author_name
'Al-Taie, Zahraa S.'
'Anetts, Simon R.'
'Christensen, Jeppe'
'Coles, Simon J.'
'Horton, Peter N.'
'Evans, Daniel M.'
'Jones, Leigh F.'
'de Kleijne, Frank F. J.'
'Ledbetter, Shaun M.'
'Mehdar, Yassin T. H.'
'Murphy, Patrick J.'
'Wilson, Jack A.'

_publ_section_title
;
 Proline derived guanidine catalysts forge extensive H-bonded
 architectures: a solution and solid state study
;
_journal_issue 38
_journal_name_full 'RSC Advances'
_journal_page_first 22397
_journal_page_last 22416
_journal_paper_doi 10.1039/C9RA07508A
_journal_volume 10
_journal_year 2020
_chemical_absolute_configuration syn
_chemical_formula_moiety '2(C15 H20 N4 O), H2 O'
_chemical_formula_sum 'C30 H42 N8 O3'
_chemical_formula_weight 562.72
_space_group_crystal_system orthorhombic
_space_group_IT_number 18
_space_group_name_Hall 'P 2 2ab'
_space_group_name_H-M_alt 'P 21 21 2'
_atom_sites_solution_hydrogens mixed
_atom_sites_solution_primary direct
_audit_creation_method SHELXL-2014/7
_audit_update_record
;
2019-09-10 deposited with the CCDC.	2020-02-25 downloaded from the CCDC.
;
_cell_angle_alpha 90
_cell_angle_beta 90
_cell_angle_gamma 90
_cell_formula_units_Z 2
_cell_length_a 12.0576(2)
_cell_length_b 11.3774(2)
_cell_length_c 11.1889(2)
_cell_measurement_reflns_used 33986
_cell_measurement_temperature 100(2)
_cell_measurement_theta_max 29.8020
_cell_measurement_theta_min 2.4040
_cell_volume 1534.94(5)
_computing_cell_refinement 'CrysAlisPro 1.171.38.43 (Rigaku OD, 2015)'
_computing_data_collection 'CrystalClear-SM Expert 2.0 r7 (Rigaku, 2011)'
_computing_data_reduction 'CrysAlisPro 1.171.38.43 (Rigaku OD, 2015)'
_computing_structure_refinement 'SHELXL-2014/7 (Sheldrick, 2014)'
_computing_structure_solution 'SHELXT (G. M. Sheldrick Acta Cryst. (2015). A71, 3-8)'
_diffrn_ambient_temperature 100(2)
_diffrn_detector 'CCD area detector'
_diffrn_detector_area_resol_mean 14.286
_diffrn_detector_type 'Rigaku HG Saturn724+ (2x2 bin mode)'
_diffrn_measured_fraction_theta_full 0.994
_diffrn_measured_fraction_theta_max 0.970
_diffrn_measurement_device 'four-circle \k diffractometer'
_diffrn_measurement_device_type 'Rigaku AFC12'
_diffrn_measurement_method 'profile data from \w scans'
_diffrn_measurement_specimen_support 'MiTeGen MicroMesh'
_diffrn_radiation_collimation '0.07 mm Confocal mirrors, HF Varimax'
_diffrn_radiation_monochromator 'Confocal mirrors, HF Varimax'
_diffrn_radiation_probe x-ray
_diffrn_radiation_type MoK\a
_diffrn_radiation_wavelength 0.71073
_diffrn_radiation_xray_symbol K-L~3~
_diffrn_reflns_av_R_equivalents 0.0475
_diffrn_reflns_av_unetI/netI 0.0189
_diffrn_reflns_Laue_measured_fraction_full 0.994
_diffrn_reflns_Laue_measured_fraction_max 0.970
_diffrn_reflns_limit_h_max 16
_diffrn_reflns_limit_h_min -16
_diffrn_reflns_limit_k_max 15
_diffrn_reflns_limit_k_min -15
_diffrn_reflns_limit_l_max 15
_diffrn_reflns_limit_l_min -15
_diffrn_reflns_number 54936
_diffrn_reflns_point_group_measured_fraction_full 0.996
_diffrn_reflns_point_group_measured_fraction_max 0.954
_diffrn_reflns_theta_full 25.242
_diffrn_reflns_theta_max 29.970
_diffrn_reflns_theta_min 2.461
_diffrn_source 'rotating anode'
_diffrn_source_current 55.0
_diffrn_source_power 2.475
_diffrn_source_target Mo
_diffrn_source_type 'FR-E+ SuperBright rotating anode'
_diffrn_source_voltage 45.0
_exptl_absorpt_coefficient_mu 0.081
_exptl_absorpt_correction_T_max 1.00000
_exptl_absorpt_correction_T_min 0.91544
_exptl_absorpt_correction_type multi-scan
_exptl_absorpt_process_details
;
CrysAlisPro 1.171.38.43 (Rigaku Oxford Diffraction, 2015)
Empirical absorption correction using spherical harmonics,
 implemented in SCALE3 ABSPACK scaling algorithm.
Empirical correction (ABSPACK) includes:
- Absorption correction using spherical harmonics
- Frame scaling
- Detector area scaling
;
_exptl_crystal_colour colourless
_exptl_crystal_density_diffrn 1.213
_exptl_crystal_description plate
_exptl_crystal_F_000 604
_exptl_crystal_size_max 0.110
_exptl_crystal_size_mid 0.050
_exptl_crystal_size_min 0.050
_refine_diff_density_max 0.272
_refine_diff_density_min -0.179
_refine_diff_density_rms 0.040
_refine_ls_extinction_method none
_refine_ls_goodness_of_fit_ref 1.066
_refine_ls_hydrogen_treatment mixed
_refine_ls_matrix_type full
_refine_ls_number_parameters 200
_refine_ls_number_reflns 4257
_refine_ls_number_restraints 0
_refine_ls_restrained_S_all 1.066
_refine_ls_R_factor_all 0.0433
_refine_ls_R_factor_gt 0.0386
_refine_ls_shift/su_max 0.000
_refine_ls_shift/su_mean 0.000
_refine_ls_structure_factor_coef Fsqd
_refine_ls_weighting_details 'w=1/[\s^2^(Fo^2^)+(0.0564P)^2^+0.2757P] where P=(Fo^2^+2Fc^2^)/3'
_refine_ls_weighting_scheme calc
_refine_ls_wR_factor_gt 0.0971
_refine_ls_wR_factor_ref 0.0998
_reflns_Friedel_coverage 0.733
_reflns_Friedel_fraction_full 0.998
_reflns_Friedel_fraction_max 0.932
_reflns_number_gt 3971
_reflns_number_total 4257
_reflns_threshold_expression 'I > 2\s(I)'
_cod_data_source_file c9ra07508a2.cif
_cod_data_source_block shelx_CCDC9
_cod_depositor_comments 'Adding full bibliography for 7240683--7240703.cif.'
_cod_database_code 7240701
_shelx_space_group_comment
;
The symmetry employed for this shelxl refinement is uniquely defined
by the following loop, which should always be used as a source of
symmetry information in preference to the above space-group names.
They are only intended as comments.
;
_shelx_estimated_absorpt_t_min 0.991
_shelx_estimated_absorpt_t_max 0.996

loop_
_space_group_symop_operation_xyz
'x, y, z'
'-x, -y, z'
'-x+1/2, y+1/2, -z'
'x+1/2, -y+1/2, -z'

loop_
_atom_site_label
_atom_site_type_symbol
_atom_site_fract_x
_atom_site_fract_y
_atom_site_fract_z
_atom_site_U_iso_or_equiv
_atom_site_adp_type
_atom_site_occupancy
_atom_site_site_symmetry_order
_atom_site_calc_flag
_atom_site_refinement_flags_posn
_atom_site_refinement_flags_adp
_atom_site_refinement_flags_occupancy
_atom_site_disorder_assembly
_atom_site_disorder_group
O2 O 0.5000 0.5000 0.28210(18) 0.0254(4) Uani 1 2 d S T P . .
O1 O 0.08456(10) 0.60243(11) 0.24783(13) 0.0297(3) Uani 1 1 d . . . . .
N2 N 0.25967(11) 0.53003(11) 0.26943(13) 0.0201(3) Uani 1 1 d . . . . .
N3 N 0.14509(11) 0.37462(12) 0.19141(13) 0.0186(3) Uani 1 1 d . . . . .
N4 N 0.33082(11) 0.35646(11) 0.18288(13) 0.0195(3) Uani 1 1 d . . . . .
N1 N 0.33233(11) 0.71553(13) 0.38836(13) 0.0229(3) Uani 1 1 d . . . . .
C8 C 0.18092(13) 0.61508(15) 0.27876(15) 0.0220(3) Uani 1 1 d . . . . .
C9 C 0.24594(12) 0.42171(13) 0.21595(13) 0.0183(3) Uani 1 1 d . . . . .
C15 C 0.28192(13) 0.25729(13) 0.13277(14) 0.0188(3) Uani 1 1 d . . . . .
C10 C 0.16572(13) 0.26725(13) 0.13712(14) 0.0183(3) Uani 1 1 d . . . . .
C14 C 0.33079(14) 0.15773(15) 0.08297(15) 0.0221(3) Uani 1 1 d . . . . .
H14 H 0.4091 0.1497 0.0791 0.026 Uiso 1 1 calc R U . . .
C13 C 0.26116(15) 0.07081(14) 0.03927(15) 0.0253(3) Uani 1 1 d . . . . .
H13 H 0.2926 0.0019 0.0054 0.030 Uiso 1 1 calc R U . . .
C12 C 0.14525(15) 0.08206(15) 0.04382(15) 0.0254(3) Uani 1 1 d . . . . .
H12 H 0.1001 0.0209 0.0126 0.030 Uiso 1 1 calc R U . . .
C11 C 0.09538(14) 0.18061(14) 0.09291(16) 0.0229(3) Uani 1 1 d . . . . .
H11 H 0.0170 0.1886 0.0962 0.027 Uiso 1 1 calc R U . . .
C6 C 0.24582(16) 0.81854(15) 0.22323(18) 0.0302(4) Uani 1 1 d . . . . .
H6A H 0.2130 0.7891 0.1478 0.036 Uiso 1 1 calc R U . . .
H6B H 0.2142 0.8969 0.2414 0.036 Uiso 1 1 calc R U . . .
C7 C 0.22485(13) 0.73128(14) 0.32747(16) 0.0232(3) Uani 1 1 d . . . . .
H7 H 0.1698 0.7657 0.3844 0.028 Uiso 1 1 calc R U . . .
C5 C 0.37129(17) 0.82411(17) 0.21470(19) 0.0347(4) Uani 1 1 d . . . . .
H5A H 0.4005 0.7606 0.1631 0.042 Uiso 1 1 calc R U . . .
H5B H 0.3961 0.9009 0.1829 0.042 Uiso 1 1 calc R U . . .
C4 C 0.40771(15) 0.80785(16) 0.34318(19) 0.0311(4) Uani 1 1 d . . . . .
H4A H 0.4860 0.7821 0.3475 0.037 Uiso 1 1 calc R U . . .
H4B H 0.3990 0.8816 0.3892 0.037 Uiso 1 1 calc R U . . .
C3 C 0.32643(16) 0.70564(18) 0.51863(17) 0.0303(4) Uani 1 1 d . . . . .
H3 H 0.2952 0.7803 0.5516 0.036 Uiso 1 1 calc R U . . .
C2 C 0.2521(2) 0.6042(2) 0.55628(17) 0.0400(5) Uani 1 1 d . . . . .
H2A H 0.1772 0.6165 0.5246 0.060 Uiso 1 1 calc R U . . .
H2B H 0.2490 0.6002 0.6437 0.060 Uiso 1 1 calc R U . . .
H2C H 0.2821 0.5303 0.5248 0.060 Uiso 1 1 calc R U . . .
C1 C 0.44294(18) 0.6891(2) 0.5675(2) 0.0434(5) Uani 1 1 d . . . . .
H1A H 0.4793 0.6242 0.5252 0.065 Uiso 1 1 calc R U . . .
H1B H 0.4391 0.6710 0.6530 0.065 Uiso 1 1 calc R U . . .
H1C H 0.4856 0.7615 0.5557 0.065 Uiso 1 1 calc R U . . .
H2N H 0.327(2) 0.545(2) 0.296(2) 0.035(6) Uiso 1 1 d . . . . .
H3N H 0.080(2) 0.405(2) 0.211(2) 0.035(6) Uiso 1 1 d . . . . .
H2O H 0.471(3) 0.450(3) 0.238(3) 0.064(10) Uiso 1 1 d . . . . .

loop_
_atom_site_aniso_label
_atom_site_aniso_U_11
_atom_site_aniso_U_22
_atom_site_aniso_U_33
_atom_site_aniso_U_23
_atom_site_aniso_U_13
_atom_site_aniso_U_12
O2 0.0147(7) 0.0250(8) 0.0365(10) 0.000 0.000 -0.0026(7)
O1 0.0148(5) 0.0253(6) 0.0488(8) -0.0083(6) -0.0043(5) 0.0007(5)
N2 0.0136(6) 0.0181(6) 0.0286(6) -0.0038(5) -0.0021(5) -0.0008(5)
N3 0.0133(6) 0.0166(6) 0.0257(6) -0.0013(5) 0.0002(5) -0.0017(5)
N4 0.0161(6) 0.0170(6) 0.0253(6) 0.0007(5) 0.0002(5) 0.0007(5)
N1 0.0153(6) 0.0220(6) 0.0314(7) -0.0065(6) -0.0023(5) -0.0017(5)
C8 0.0168(7) 0.0203(7) 0.0287(7) -0.0028(6) -0.0007(6) -0.0002(6)
C9 0.0152(7) 0.0174(6) 0.0224(7) 0.0016(5) -0.0012(6) -0.0013(5)
C15 0.0181(7) 0.0175(7) 0.0206(7) 0.0017(6) 0.0005(5) -0.0016(6)
C10 0.0180(7) 0.0164(6) 0.0207(6) 0.0013(6) 0.0008(5) 0.0001(6)
C14 0.0213(7) 0.0204(7) 0.0246(7) -0.0007(6) 0.0005(6) 0.0021(6)
C13 0.0309(9) 0.0188(7) 0.0261(7) -0.0034(6) -0.0001(7) 0.0029(7)
C12 0.0290(9) 0.0199(7) 0.0273(8) -0.0036(6) -0.0029(7) -0.0050(6)
C11 0.0203(7) 0.0202(7) 0.0282(8) -0.0009(6) -0.0019(6) -0.0035(6)
C6 0.0300(9) 0.0212(7) 0.0394(9) 0.0006(7) -0.0055(8) -0.0032(7)
C7 0.0171(7) 0.0204(7) 0.0321(8) -0.0061(6) -0.0021(6) 0.0009(6)
C5 0.0327(9) 0.0267(8) 0.0447(11) 0.0021(8) 0.0047(9) -0.0047(8)
C4 0.0215(8) 0.0246(8) 0.0471(11) -0.0051(8) -0.0023(8) -0.0051(7)
C3 0.0271(9) 0.0341(9) 0.0297(8) -0.0115(7) -0.0041(7) 0.0032(7)
C2 0.0484(12) 0.0442(11) 0.0275(8) -0.0011(8) 0.0011(9) -0.0041(10)
C1 0.0353(11) 0.0571(14) 0.0376(11) -0.0131(10) -0.0121(9) 0.0098(10)

loop_
_atom_type_symbol
_atom_type_description
_atom_type_scat_dispersion_real
_atom_type_scat_dispersion_imag
_atom_type_scat_source
C C 0.0033 0.0016 'International Tables Vol C Tables 4.2.6.8 and 6.1.1.4'
H H 0.0000 0.0000 'International Tables Vol C Tables 4.2.6.8 and 6.1.1.4'
N N 0.0061 0.0033 'International Tables Vol C Tables 4.2.6.8 and 6.1.1.4'
O O 0.0106 0.0060 'International Tables Vol C Tables 4.2.6.8 and 6.1.1.4'

loop_
_geom_angle_atom_site_label_1
_geom_angle_atom_site_label_2
_geom_angle_atom_site_label_3
_geom_angle
_geom_angle_site_symmetry_1
_geom_angle_site_symmetry_3
_geom_angle_publ_flag
C8 N2 C9 125.81(13) . . ?
C8 N2 H2N 118.7(16) . . ?
C9 N2 H2N 115.4(16) . . ?
C9 N3 C10 106.00(13) . . ?
C9 N3 H3N 126.0(16) . . ?
C10 N3 H3N 127.9(16) . . ?
C9 N4 C15 103.94(13) . . ?
C3 N1 C7 115.25(14) . . ?
C3 N1 C4 115.16(14) . . ?
C7 N1 C4 107.22(14) . . ?
O1 C8 N2 123.99(15) . . ?
O1 C8 C7 122.28(15) . . ?
N2 C8 C7 113.69(13) . . ?
N4 C9 N3 114.64(14) . . ?
N4 C9 N2 122.14(14) . . ?
N3 C9 N2 123.22(14) . . ?
N4 C15 C14 129.89(15) . . ?
N4 C15 C10 110.06(13) . . ?
C14 C15 C10 120.05(14) . . ?
N3 C10 C11 132.11(15) . . ?
N3 C10 C15 105.36(13) . . ?
C11 C10 C15 122.54(14) . . ?
C13 C14 C15 117.70(15) . . ?
C13 C14 H14 121.1 . . ?
C15 C14 H14 121.1 . . ?
C14 C13 C12 121.66(15) . . ?
C14 C13 H13 119.2 . . ?
C12 C13 H13 119.2 . . ?
C11 C12 C13 121.33(15) . . ?
C11 C12 H12 119.3 . . ?
C13 C12 H12 119.3 . . ?
C12 C11 C10 116.73(15) . . ?
C12 C11 H11 121.6 . . ?
C10 C11 H11 121.6 . . ?
C5 C6 C7 103.67(15) . . ?
C5 C6 H6A 111.0 . . ?
C7 C6 H6A 111.0 . . ?
C5 C6 H6B 111.0 . . ?
C7 C6 H6B 111.0 . . ?
H6A C6 H6B 109.0 . . ?
N1 C7 C8 111.40(13) . . ?
N1 C7 C6 106.36(14) . . ?
C8 C7 C6 110.02(14) . . ?
N1 C7 H7 109.7 . . ?
C8 C7 H7 109.7 . . ?
C6 C7 H7 109.7 . . ?
C4 C5 C6 102.96(16) . . ?
C4 C5 H5A 111.2 . . ?
C6 C5 H5A 111.2 . . ?
C4 C5 H5B 111.2 . . ?
C6 C5 H5B 111.2 . . ?
H5A C5 H5B 109.1 . . ?
N1 C4 C5 103.48(14) . . ?
N1 C4 H4A 111.1 . . ?
C5 C4 H4A 111.1 . . ?
N1 C4 H4B 111.1 . . ?
C5 C4 H4B 111.1 . . ?
H4A C4 H4B 109.0 . . ?
N1 C3 C1 108.83(16) . . ?
N1 C3 C2 111.28(15) . . ?
C1 C3 C2 110.58(19) . . ?
N1 C3 H3 108.7 . . ?
C1 C3 H3 108.7 . . ?
C2 C3 H3 108.7 . . ?
C3 C2 H2A 109.5 . . ?
C3 C2 H2B 109.5 . . ?
H2A C2 H2B 109.5 . . ?
C3 C2 H2C 109.5 . . ?
H2A C2 H2C 109.5 . . ?
H2B C2 H2C 109.5 . . ?
C3 C1 H1A 109.5 . . ?
C3 C1 H1B 109.5 . . ?
H1A C1 H1B 109.5 . . ?
C3 C1 H1C 109.5 . . ?
H1A C1 H1C 109.5 . . ?
H1B C1 H1C 109.5 . . ?

loop_
_geom_bond_atom_site_label_1
_geom_bond_atom_site_label_2
_geom_bond_distance
_geom_bond_site_symmetry_2
_geom_bond_publ_flag
O2 H2O 0.82(3) . ?
O1 C8 1.221(2) . ?
N2 C8 1.360(2) . ?
N2 C9 1.3799(19) . ?
N2 H2N 0.88(3) . ?
N3 C9 1.3570(19) . ?
N3 C10 1.387(2) . ?
N3 H3N 0.89(3) . ?
N4 C9 1.317(2) . ?
N4 C15 1.3911(19) . ?
N1 C3 1.464(2) . ?
N1 C7 1.475(2) . ?
N1 C4 1.478(2) . ?
C8 C7 1.525(2) . ?
C15 C14 1.393(2) . ?
C15 C10 1.406(2) . ?
C10 C11 1.391(2) . ?
C14 C13 1.386(2) . ?
C14 H14 0.9500 . ?
C13 C12 1.404(3) . ?
C13 H13 0.9500 . ?
C12 C11 1.386(2) . ?
C12 H12 0.9500 . ?
C11 H11 0.9500 . ?
C6 C5 1.517(3) . ?
C6 C7 1.552(3) . ?
C6 H6A 0.9900 . ?
C6 H6B 0.9900 . ?
C7 H7 1.0000 . ?
C5 C4 1.514(3) . ?
C5 H5A 0.9900 . ?
C5 H5B 0.9900 . ?
C4 H4A 0.9900 . ?
C4 H4B 0.9900 . ?
C3 C1 1.519(3) . ?
C3 C2 1.521(3) . ?
C3 H3 1.0000 . ?
C2 H2A 0.9800 . ?
C2 H2B 0.9800 . ?
C2 H2C 0.9800 . ?
C1 H1A 0.9800 . ?
C1 H1B 0.9800 . ?
C1 H1C 0.9800 . ?
